data_2242108
loop_
_publ_author_name
'Gapinska, Agata'
'Lough, Alan J.'
'Fekl, Ulrich'

_publ_section_title
;
 Coordination compounds containing bis-dithiolene-chelated molybdenum(IV)
 and oxalate: comparison of terminal with bridging oxalate
;
_journal_coeditor_code ZL2708
_journal_issue 8
_journal_name_full 'Acta Crystallographica Section E'
_journal_page_first 1202
_journal_page_last 1207
_journal_paper_doi 10.1107/S205698901701026X
_journal_volume 73
_journal_year 2017
_chemical_formula_iupac '(C16 H36 N)2 [Mo (C4 F6 S2)2 (C2 O4)], C2 H2 O4, C H Cl3'
_chemical_formula_moiety '2(C16 H36 N +), C10 F12 Mo O4 S4 2-, C2 H2 O4, C H Cl3'
_chemical_formula_sum 'C45 H75 Cl3 F12 Mo N2 O8 S4'
_chemical_formula_weight 1330.60
_chemical_name_systematic
;Bis(tetra-<i>n</i>-butylammonium)
bis(1,1,1,4,4,4-hexafluorobut-2-ene-2,3-dithiolato)oxalatomolybdate(IV)--chloroform--oxalic acid (1/1/1),
;
_space_group_crystal_system orthorhombic
_space_group_IT_number 19
_space_group_name_Hall 'P 2ac 2ab'
_space_group_name_H-M_alt 'P 21 21 21'
_symmetry_space_group_name_Hall 'P 2ac 2ab'
_symmetry_space_group_name_H-M 'P 21 21 21'
_atom_sites_solution_hydrogens mixed
_audit_creation_method SHELXL-2014/7
_cell_angle_alpha 90
_cell_angle_beta 90
_cell_angle_gamma 90
_cell_formula_units_Z 4
_cell_length_a 15.3879(2)
_cell_length_b 17.8733(5)
_cell_length_c 22.2895(6)
_cell_measurement_reflns_used 31375
_cell_measurement_temperature 150(2)
_cell_measurement_theta_max 27.5
_cell_measurement_theta_min 2.6
_cell_volume 6130.3(3)
_computing_cell_refinement
;
DENZO-SMN (Otwinowski & Minor, 1997)
;
_computing_data_collection
;
COLLECT (Nonius, 2002)
;
_computing_data_reduction
;
DENZO-SMN (Otwinowski & Minor, 1997)
;
_computing_molecular_graphics
;
ORTEP-3 (Farrugia, 2012) and PLATON (Spek, 2009)
;
_computing_publication_material
;
SHELXTL (Sheldrick, 2008)
;
_computing_structure_refinement
;
SHELXL2014 (Sheldrick, 2015)
;
_computing_structure_solution
;
SIR92 (Altomare <i>et al.</i>,  1994)
;
_diffrn_ambient_temperature 150(2)
_diffrn_detector_area_resol_mean 9
_diffrn_measured_fraction_theta_full 0.998
_diffrn_measured_fraction_theta_max 0.996
_diffrn_measurement_device_type 'Nonius KappaCCD'
_diffrn_measurement_method '\f scans and \w scans with \k offsets'
_diffrn_radiation_type MoK\a
_diffrn_radiation_wavelength 0.71073
_diffrn_reflns_av_R_equivalents 0.0651
_diffrn_reflns_limit_h_max 19
_diffrn_reflns_limit_h_min -19
_diffrn_reflns_limit_k_max 23
_diffrn_reflns_limit_k_min -23
_diffrn_reflns_limit_l_max 28
_diffrn_reflns_limit_l_min -28
_diffrn_reflns_number 40314
_diffrn_reflns_theta_full 25.242
_diffrn_reflns_theta_max 27.499
_diffrn_reflns_theta_min 2.636
_exptl_absorpt_coefficient_mu 0.564
_exptl_absorpt_correction_T_max 0.869
_exptl_absorpt_correction_T_min 0.759
_exptl_absorpt_correction_type multi-scan
_exptl_absorpt_process_details
;
SORTAV (Blessing, 1995)
;
_exptl_crystal_colour brown
_exptl_crystal_density_diffrn 1.442
_exptl_crystal_description Block
_exptl_crystal_F_000 2752
_exptl_crystal_size_max 0.150
_exptl_crystal_size_mid 0.120
_exptl_crystal_size_min 0.100
_refine_diff_density_max 0.613
_refine_diff_density_min -0.659
_refine_ls_abs_structure_details
;
Flack <i>x</i> determined using 3456 quotients [(I+)-(I-)]/[(I+)+(I-)]
(Parsons <i>et al.</i>,  2013)
;
_refine_ls_abs_structure_Flack -0.036(18)
_refine_ls_extinction_method none
_refine_ls_goodness_of_fit_ref 1.021
_refine_ls_hydrogen_treatment mixed
_refine_ls_matrix_type full
_refine_ls_number_parameters 816
_refine_ls_number_reflns 13841
_refine_ls_number_restraints 465
_refine_ls_restrained_S_all 1.041
_refine_ls_R_factor_all 0.0895
_refine_ls_R_factor_gt 0.0480
_refine_ls_shift/su_max 0.001
_refine_ls_shift/su_mean 0.000
_refine_ls_structure_factor_coef Fsqd
_refine_ls_weighting_details 'w=1/[\s^2^(Fo^2^)+(0.0407P)^2^+1.6697P] where P=(Fo^2^+2Fc^2^)/3'
_refine_ls_weighting_scheme calc
_refine_ls_wR_factor_gt 0.0898
_refine_ls_wR_factor_ref 0.1050
_reflns_number_gt 9858
_reflns_number_total 13841
_reflns_threshold_expression 'I > 2\s(I)'
_cod_data_source_file zl2708sup1.cif
_cod_data_source_block k10131
_cod_database_code 2242108
_shelx_space_group_comment
;
The symmetry employed for this shelxl refinement is uniquely defined
by the following loop, which should always be used as a source of
symmetry information in preference to the above space-group names.
They are only intended as comments.
;
_shelx_estimated_absorpt_t_min 0.920
_shelx_estimated_absorpt_t_max 0.946

loop_
_space_group_symop_operation_xyz
'x, y, z'
'-x+1/2, -y, z+1/2'
'x+1/2, -y+1/2, -z'
'-x, y+1/2, -z+1/2'

loop_
_atom_site_type_symbol
_atom_site_label
_atom_site_fract_x
_atom_site_fract_y
_atom_site_fract_z
_atom_site_U_iso_or_equiv
_atom_site_adp_type
_atom_site_calc_flag
_atom_site_occupancy
_atom_site_disorder_assembly
_atom_site_disorder_group
Mo Mo1 0.53960(3) 0.43946(2) 0.51037(2) 0.02584(12) Uani d 1 . .
S S1 0.66590(8) 0.46380(8) 0.45643(7) 0.0323(3) Uani d 1 . .
S S2 0.52665(9) 0.34333(8) 0.44027(7) 0.0337(3) Uani d 1 . .
S S3 0.47571(9) 0.35062(8) 0.57355(7) 0.0340(3) Uani d 1 . .
S S4 0.63308(8) 0.45238(8) 0.59206(6) 0.0322(3) Uani d 1 . .
F F1 0.8097(2) 0.3630(2) 0.3621(2) 0.0635(12) Uani d 1 . .
F F2 0.7261(3) 0.4127(2) 0.29583(17) 0.0606(11) Uani d 1 . .
F F3 0.7876(2) 0.4809(2) 0.36285(18) 0.0591(11) Uani d 1 . .
F F4 0.6817(3) 0.2702(2) 0.31926(18) 0.0577(10) Uani d 1 . .
F F5 0.5674(3) 0.3269(2) 0.28819(16) 0.0606(11) Uani d 1 . .
F F6 0.5567(2) 0.23584(19) 0.34988(16) 0.0507(9) Uani d 1 . .
F F7 0.4324(9) 0.2510(8) 0.6659(5) 0.091(4) Uani d 0.58(2) A 1
F F8 0.5560(6) 0.2515(6) 0.7082(6) 0.062(3) Uani d 0.58(2) A 1
F F9 0.4584(10) 0.3280(6) 0.7376(4) 0.066(3) Uani d 0.58(2) A 1
F F7A 0.4066(4) 0.2880(9) 0.6787(6) 0.061(4) Uani d 0.42(2) A 2
F F8A 0.5269(10) 0.2300(5) 0.6931(7) 0.061(4) Uani d 0.42(2) A 2
F F9A 0.4962(10) 0.3283(8) 0.7436(4) 0.054(4) Uani d 0.42(2) A 2
F F10 0.6162(7) 0.3786(8) 0.7546(4) 0.083(4) Uani d 0.502(10) B 1
F F11 0.7244(7) 0.3497(7) 0.6994(5) 0.079(4) Uani d 0.502(10) B 1
F F12 0.6920(8) 0.4619(5) 0.7150(5) 0.061(3) Uani d 0.502(10) B 1
F F10A 0.6267(8) 0.4412(7) 0.7472(4) 0.084(4) Uani d 0.498(10) B 2
F F11A 0.6637(7) 0.3297(5) 0.7316(4) 0.059(3) Uani d 0.498(10) B 2
F F12A 0.7358(7) 0.4176(9) 0.6927(5) 0.084(4) Uani d 0.498(10) B 2
O O1 0.4106(2) 0.46339(18) 0.48554(18) 0.0313(8) Uani d 1 . .
O O2 0.52764(19) 0.55847(17) 0.51231(16) 0.0296(7) Uani d 1 . .
O O3 0.3096(2) 0.5499(2) 0.46934(17) 0.0339(9) Uani d 1 . .
O O4 0.4395(2) 0.65521(19) 0.4943(2) 0.0452(11) Uani d 1 . .
C C1 0.6717(3) 0.4035(3) 0.3947(3) 0.0335(13) Uani d 1 . .
C C2 0.6103(3) 0.3501(3) 0.3889(3) 0.0313(13) Uani d 1 . .
C C3 0.7484(4) 0.4144(4) 0.3540(3) 0.0480(17) Uani d 1 . .
C C4 0.6037(4) 0.2963(4) 0.3374(3) 0.0423(15) Uani d 1 . .
C C5 0.5288(4) 0.3503(3) 0.6422(3) 0.0341(13) Uani d 1 . .
C C6 0.5997(3) 0.3938(3) 0.6504(3) 0.0335(13) Uani d 1 . .
C C7 0.4924(3) 0.2977(3) 0.6884(3) 0.0517(17) Uani d 1 . .
C C8 0.6569(4) 0.3958(4) 0.7050(3) 0.0452(15) Uani d 1 . .
C C9 0.3838(3) 0.5309(3) 0.4828(3) 0.0282(12) Uani d 1 . .
C C10 0.4552(3) 0.5876(3) 0.4974(2) 0.0305(12) Uani d 1 . .
O O5 0.6031(3) 0.9245(2) 0.4773(3) 0.0739(17) Uani d 1 . .
O O6 0.7088(3) 0.8409(2) 0.4927(2) 0.0486(12) Uani d 1 . .
H H6O 0.748(4) 0.874(4) 0.504(4) 0.07(2) Uiso d 1 . .
O O7 0.5404(3) 0.7847(3) 0.4176(2) 0.0660(13) Uani d 1 . .
O O8 0.5587(3) 0.7544(2) 0.5137(2) 0.0496(12) Uani d 1 . .
H H8O 0.521(5) 0.720(4) 0.509(4) 0.09(3) Uiso d 1 . .
C C11 0.6297(4) 0.8623(3) 0.4796(3) 0.0411(15) Uani d 1 . .
C C12 0.5716(4) 0.7956(3) 0.4660(3) 0.0392(15) Uani d 1 . .
N N1 0.2406(3) 0.1717(2) 0.8798(2) 0.0330(11) Uani d 1 . .
C C13 0.1512(3) 0.1525(3) 0.8555(3) 0.0403(15) Uani d 1 . .
H H13A 0.1077 0.1834 0.8769 0.048 Uiso calc 1 . .
H H13B 0.1492 0.1671 0.8126 0.048 Uiso calc 1 . .
C C14 0.1240(3) 0.0719(3) 0.8603(3) 0.0450(16) Uani d 1 . .
H H14A 0.1172 0.0585 0.9031 0.054 Uiso calc 1 . .
H H14B 0.1701 0.0397 0.8431 0.054 Uiso calc 1 . .
C C15 0.0400(4) 0.0572(4) 0.8279(3) 0.0608(18) Uani d 1 . .
H H15A -0.0041 0.0930 0.8428 0.073 Uiso calc 1 . .
H H15B 0.0489 0.0677 0.7847 0.073 Uiso calc 1 . .
C C16 0.0044(5) -0.0205(4) 0.8341(4) 0.075(2) Uani d 1 . .
H H16A -0.0501 -0.0245 0.8116 0.113 Uiso calc 1 . .
H H16B 0.0465 -0.0565 0.8183 0.113 Uiso calc 1 . .
H H16C -0.0066 -0.0312 0.8766 0.113 Uiso calc 1 . .
C C17 0.3091(3) 0.1358(3) 0.8406(3) 0.0373(14) Uani d 1 . .
H H17A 0.3007 0.0809 0.8423 0.045 Uiso calc 1 . .
H H17B 0.2982 0.1515 0.7986 0.045 Uiso calc 1 . .
C C18 0.4029(4) 0.1520(3) 0.8548(3) 0.0434(15) Uani d 1 . .
H H18A 0.4169 0.1333 0.8955 0.052 Uiso calc 1 . .
H H18B 0.4129 0.2067 0.8542 0.052 Uiso calc 1 . .
C C19 0.4612(4) 0.1146(3) 0.8095(3) 0.0482(16) Uani d 1 . .
H H19A 0.4485 0.1356 0.7693 0.058 Uiso calc 1 . .
H H19B 0.4472 0.0606 0.8083 0.058 Uiso calc 1 . .
C C20 0.5571(4) 0.1237(5) 0.8221(4) 0.073(2) Uani d 1 . .
H H20A 0.5907 0.0981 0.7909 0.109 Uiso calc 1 . .
H H20B 0.5720 0.1770 0.8223 0.109 Uiso calc 1 . .
H H20C 0.5707 0.1019 0.8613 0.109 Uiso calc 1 . .
C C21 0.2504(4) 0.1446(3) 0.9443(3) 0.0390(14) Uani d 1 . .
H H21A 0.2486 0.0893 0.9441 0.047 Uiso calc 1 . .
H H21B 0.3086 0.1597 0.9588 0.047 Uiso calc 1 . .
C C22 0.1836(4) 0.1725(4) 0.9886(3) 0.0456(15) Uani d 1 . .
H H22A 0.1784 0.2275 0.9849 0.055 Uiso calc 1 . .
H H22B 0.1264 0.1503 0.9788 0.055 Uiso calc 1 . .
C C23 0.2072(5) 0.1529(5) 1.0519(3) 0.071(2) Uani d 1 . .
H H23A 0.2687 0.1668 1.0590 0.085 Uiso calc 1 . .
H H23B 0.2021 0.0981 1.0572 0.085 Uiso calc 1 . .
C C24 0.1512(6) 0.1912(5) 1.0982(4) 0.090(3) Uani d 1 . .
H H24A 0.1699 0.1761 1.1384 0.135 Uiso calc 1 . .
H H24B 0.1570 0.2456 1.0940 0.135 Uiso calc 1 . .
H H24C 0.0904 0.1768 1.0921 0.135 Uiso calc 1 . .
C C25 0.2505(4) 0.2567(3) 0.8801(3) 0.0383(15) Uani d 1 . .
H H25A 0.2009 0.2779 0.9027 0.046 Uiso calc 1 . .
H H25B 0.3039 0.2690 0.9028 0.046 Uiso calc 1 . .
C C26 0.2553(4) 0.2964(3) 0.8206(3) 0.0393(14) Uani d 1 . .
H H26A 0.2022 0.2856 0.7971 0.047 Uiso calc 1 . .
H H26B 0.3059 0.2778 0.7976 0.047 Uiso calc 1 . .
C C27 0.2637(5) 0.3796(3) 0.8299(3) 0.0517(18) Uani d 1 . .
H H27A 0.2145 0.3970 0.8549 0.062 Uiso calc 1 . .
H H27B 0.3180 0.3897 0.8523 0.062 Uiso calc 1 . .
C C28 0.2649(5) 0.4242(3) 0.7727(3) 0.061(2) Uani d 1 . .
H H28A 0.2704 0.4775 0.7823 0.092 Uiso calc 1 . .
H H28B 0.3142 0.4084 0.7480 0.092 Uiso calc 1 . .
H H28C 0.2107 0.4157 0.7507 0.092 Uiso calc 1 . .
N N2 0.7148(8) 0.1623(6) 0.5600(15) 0.040(2) Uani d 0.676(9) C 1
C C29 0.6227(6) 0.1461(5) 0.5812(8) 0.047(2) Uani d 0.676(9) C 1
H H29A 0.6124 0.1738 0.6189 0.056 Uiso calc 0.676(9) C 1
H H29B 0.5815 0.1656 0.5509 0.056 Uiso calc 0.676(9) C 1
C C30 0.6027(6) 0.0649(6) 0.5918(7) 0.059(3) Uani d 0.676(9) C 1
H H30A 0.6512 0.0424 0.6147 0.071 Uiso calc 0.676(9) C 1
H H30B 0.5996 0.0392 0.5525 0.071 Uiso calc 0.676(9) C 1
C C31 0.5193(6) 0.0509(6) 0.6252(6) 0.068(3) Uani d 0.676(9) C 1
H H31A 0.4712 0.0771 0.6044 0.082 Uiso calc 0.676(9) C 1
H H31B 0.5241 0.0721 0.6661 0.082 Uiso calc 0.676(9) C 1
C C32 0.4978(8) -0.0321(6) 0.6296(7) 0.093(4) Uani d 0.676(9) C 1
H H32A 0.4431 -0.0385 0.6517 0.139 Uiso calc 0.676(9) C 1
H H32B 0.4917 -0.0531 0.5892 0.139 Uiso calc 0.676(9) C 1
H H32C 0.5446 -0.0581 0.6509 0.139 Uiso calc 0.676(9) C 1
C C33 0.7243(6) 0.2474(5) 0.5539(6) 0.052(2) Uani d 0.676(9) C 1
H H33A 0.6747 0.2663 0.5300 0.062 Uiso calc 0.676(9) C 1
H H33B 0.7197 0.2698 0.5944 0.062 Uiso calc 0.676(9) C 1
C C34 0.8069(8) 0.2748(5) 0.5254(6) 0.060(3) Uani d 0.676(9) C 1
H H34A 0.8536 0.2380 0.5332 0.072 Uiso calc 0.676(9) C 1
H H34B 0.7984 0.2777 0.4814 0.072 Uiso calc 0.676(9) C 1
C C35 0.8359(6) 0.3499(6) 0.5477(6) 0.067(3) Uani d 0.676(9) C 1
H H35A 0.8475 0.3466 0.5913 0.081 Uiso calc 0.676(9) C 1
H H35B 0.7883 0.3865 0.5417 0.081 Uiso calc 0.676(9) C 1
C C36 0.9162(9) 0.3777(9) 0.5164(7) 0.075(3) Uani d 0.676(9) C 1
H H36A 0.9324 0.4267 0.5326 0.112 Uiso calc 0.676(9) C 1
H H36B 0.9639 0.3423 0.5230 0.112 Uiso calc 0.676(9) C 1
H H36C 0.9047 0.3821 0.4733 0.112 Uiso calc 0.676(9) C 1
N N2B 0.7037(17) 0.1560(12) 0.559(3) 0.043(3) Uani d 0.324(9) C 2
C C29B 0.6174(13) 0.1228(10) 0.5788(19) 0.047(4) Uani d 0.324(9) C 2
H H29C 0.5987 0.1487 0.6159 0.056 Uiso calc 0.324(9) C 2
H H29D 0.5737 0.1338 0.5475 0.056 Uiso calc 0.324(9) C 2
C C30B 0.6165(12) 0.0401(10) 0.5906(15) 0.059(4) Uani d 0.324(9) C 2
H H30C 0.6546 0.0290 0.6252 0.071 Uiso calc 0.324(9) C 2
H H30D 0.6402 0.0136 0.5552 0.071 Uiso calc 0.324(9) C 2
C C31B 0.5264(13) 0.0112(13) 0.6035(10) 0.073(4) Uani d 0.324(9) C 2
H H31C 0.5213 -0.0403 0.5875 0.088 Uiso calc 0.324(9) C 2
H H31D 0.4837 0.0428 0.5821 0.088 Uiso calc 0.324(9) C 2
C C32B 0.5037(18) 0.010(2) 0.6694(11) 0.115(8) Uani d 0.324(9) C 2
H H32D 0.4445 -0.0090 0.6746 0.173 Uiso calc 0.324(9) C 2
H H32E 0.5447 -0.0220 0.6909 0.173 Uiso calc 0.324(9) C 2
H H32F 0.5071 0.0612 0.6855 0.173 Uiso calc 0.324(9) C 2
C C33B 0.6899(11) 0.2402(9) 0.5501(12) 0.044(3) Uani d 0.324(9) C 2
H H33C 0.6355 0.2471 0.5269 0.053 Uiso calc 0.324(9) C 2
H H33D 0.6807 0.2632 0.5900 0.053 Uiso calc 0.324(9) C 2
C C34B 0.7607(11) 0.2829(10) 0.5188(8) 0.048(3) Uani d 0.324(9) C 2
H H34C 0.7356 0.3291 0.5015 0.058 Uiso calc 0.324(9) C 2
H H34D 0.7831 0.2522 0.4852 0.058 Uiso calc 0.324(9) C 2
C C35B 0.8356(10) 0.3040(14) 0.5587(9) 0.053(4) Uani d 0.324(9) C 2
H H35C 0.8678 0.2582 0.5701 0.063 Uiso calc 0.324(9) C 2
H H35D 0.8127 0.3269 0.5960 0.063 Uiso calc 0.324(9) C 2
C C36B 0.897(2) 0.358(2) 0.5291(15) 0.075(3) Uani d 0.324(9) C 2
H H36D 0.9447 0.3700 0.5568 0.112 Uiso calc 0.324(9) C 2
H H36E 0.9211 0.3352 0.4927 0.112 Uiso calc 0.324(9) C 2
H H36F 0.8661 0.4039 0.5185 0.112 Uiso calc 0.324(9) C 2
C C37 0.7786(4) 0.1361(3) 0.6058(3) 0.0390(15) Uani d 1 . .
H H37A 0.8371 0.1538 0.5938 0.047 Uiso calc 1 C 1
H H37B 0.7798 0.0807 0.6051 0.047 Uiso calc 1 C 1
C C38 0.7617(4) 0.1612(4) 0.6693(3) 0.0515(18) Uani d 1 . .
H H38A 0.7524 0.2160 0.6698 0.062 Uiso calc 1 . .
H H38B 0.7080 0.1370 0.6842 0.062 Uiso calc 1 . .
C C39 0.8358(4) 0.1420(4) 0.7105(3) 0.059(2) Uani d 1 . .
H H39A 0.8887 0.1683 0.6966 0.070 Uiso calc 1 . .
H H39B 0.8472 0.0876 0.7080 0.070 Uiso calc 1 . .
C C40 0.8188(5) 0.1628(5) 0.7757(4) 0.072(2) Uani d 1 . .
H H40A 0.8693 0.1490 0.8001 0.107 Uiso calc 1 . .
H H40B 0.8089 0.2168 0.7787 0.107 Uiso calc 1 . .
H H40C 0.7674 0.1360 0.7901 0.107 Uiso calc 1 . .
C C41 0.7343(4) 0.1213(3) 0.5013(3) 0.0406(15) Uani d 1 . .
H H41A 0.7941 0.1346 0.4889 0.049 Uiso calc 1 C 1
H H41B 0.7338 0.0669 0.5097 0.049 Uiso calc 1 C 1
C C42 0.6744(4) 0.1355(4) 0.4483(3) 0.058(2) Uani d 1 . .
H H42A 0.6192 0.1081 0.4544 0.069 Uiso calc 1 . .
H H42B 0.6607 0.1896 0.4461 0.069 Uiso calc 1 . .
C C43 0.7156(5) 0.1107(4) 0.3897(3) 0.0543(18) Uani d 1 . .
H H43A 0.6733 0.1189 0.3569 0.065 Uiso calc 1 . .
H H43B 0.7665 0.1431 0.3816 0.065 Uiso calc 1 . .
C C44 0.7451(5) 0.0299(4) 0.3876(3) 0.062(2) Uani d 1 . .
H H44A 0.7707 0.0192 0.3482 0.093 Uiso calc 1 . .
H H44B 0.7886 0.0212 0.4189 0.093 Uiso calc 1 . .
H H44C 0.6952 -0.0031 0.3942 0.093 Uiso calc 1 . .
Cl Cl1 0.35534(12) 0.10693(14) 0.18122(13) 0.0926(8) Uani d 1 . .
Cl Cl2 0.51265(14) 0.18119(11) 0.21396(11) 0.0774(6) Uani d 1 . .
Cl Cl3 0.51834(11) 0.03822(10) 0.15306(9) 0.0622(5) Uani d 1 . .
C C1S 0.4624(4) 0.1240(4) 0.1603(3) 0.0525(16) Uani d 1 . .
H H1SA 0.4627 0.1504 0.1207 0.063 Uiso calc 1 . .

loop_
_atom_site_aniso_label
_atom_site_aniso_U_11
_atom_site_aniso_U_22
_atom_site_aniso_U_33
_atom_site_aniso_U_12
_atom_site_aniso_U_13
_atom_site_aniso_U_23
Mo1 0.0273(2) 0.0249(2) 0.0253(2) 0.00135(19) 0.00003(19) -0.0008(2)
S1 0.0311(7) 0.0373(8) 0.0287(8) -0.0002(6) 0.0041(6) -0.0022(7)
S2 0.0380(8) 0.0321(7) 0.0308(8) -0.0003(6) 0.0001(6) -0.0057(6)
S3 0.0365(8) 0.0338(8) 0.0315(9) -0.0040(6) 0.0015(6) 0.0032(6)
S4 0.0373(7) 0.0339(8) 0.0254(8) -0.0024(6) -0.0040(6) 0.0013(7)
F1 0.049(2) 0.072(3) 0.069(3) 0.0229(19) 0.020(2) 0.002(2)
F2 0.077(3) 0.076(3) 0.029(2) -0.002(2) 0.0148(19) -0.001(2)
F3 0.057(2) 0.065(3) 0.056(3) -0.0097(19) 0.0256(19) -0.007(2)
F4 0.073(3) 0.051(2) 0.049(3) 0.0162(19) 0.016(2) -0.013(2)
F5 0.098(3) 0.058(2) 0.026(2) 0.009(2) -0.0160(19) -0.0038(19)
F6 0.076(3) 0.037(2) 0.040(2) -0.0028(17) -0.0008(19) -0.0134(17)
F7 0.112(8) 0.087(8) 0.075(7) -0.073(6) -0.024(6) 0.044(6)
F8 0.077(6) 0.026(5) 0.083(7) -0.002(4) 0.013(5) 0.024(5)
F9 0.068(8) 0.068(5) 0.063(6) 0.009(5) 0.046(5) 0.010(4)
F7A 0.068(6) 0.052(8) 0.063(7) -0.007(5) 0.019(5) 0.013(6)
F8A 0.094(8) 0.012(5) 0.077(8) -0.008(5) 0.041(7) 0.008(5)
F9A 0.052(8) 0.072(7) 0.038(6) 0.001(6) 0.029(5) 0.013(5)
F10 0.111(7) 0.113(9) 0.026(5) -0.038(7) -0.005(5) 0.015(6)
F11 0.089(7) 0.085(7) 0.062(7) 0.051(6) -0.043(6) -0.035(6)
F12 0.102(8) 0.036(5) 0.045(6) -0.014(5) -0.035(5) 0.004(4)
F10A 0.139(9) 0.074(7) 0.038(6) 0.027(7) -0.028(6) -0.021(6)
F11A 0.077(6) 0.058(6) 0.043(6) 0.014(5) -0.023(5) 0.019(5)
F12A 0.075(6) 0.127(10) 0.049(6) -0.039(7) -0.027(5) 0.033(7)
O1 0.0303(18) 0.0242(19) 0.039(2) 0.0030(14) -0.0042(17) -0.0043(18)
O2 0.0271(17) 0.0253(16) 0.037(2) 0.0000(15) -0.0035(16) -0.0018(19)
O3 0.0251(18) 0.033(2) 0.043(2) 0.0038(15) -0.0028(15) 0.0037(19)
O4 0.037(2) 0.025(2) 0.074(3) 0.0002(14) -0.007(2) 0.003(2)
C1 0.040(3) 0.039(3) 0.022(3) 0.010(3) 0.000(2) 0.002(3)
C2 0.033(3) 0.031(3) 0.029(3) 0.009(2) -0.004(2) 0.001(3)
C3 0.046(4) 0.059(5) 0.039(4) 0.008(3) 0.015(3) -0.002(3)
C4 0.056(4) 0.040(4) 0.031(4) 0.008(3) 0.004(3) -0.003(3)
C5 0.042(3) 0.034(3) 0.027(3) 0.006(3) 0.005(3) 0.000(3)
C6 0.039(3) 0.035(3) 0.026(3) 0.008(3) -0.001(2) -0.003(3)
C7 0.066(4) 0.051(4) 0.039(4) -0.004(3) 0.007(3) 0.009(3)
C8 0.059(4) 0.046(4) 0.031(4) 0.002(3) -0.002(3) 0.005(3)
C9 0.029(3) 0.029(3) 0.026(3) 0.002(2) 0.003(2) 0.003(3)
C10 0.032(3) 0.028(3) 0.031(3) 0.002(2) 0.005(2) -0.001(2)
O5 0.053(3) 0.037(3) 0.131(5) 0.001(2) -0.015(3) 0.014(3)
O6 0.042(2) 0.036(2) 0.068(3) -0.0088(18) -0.013(2) 0.006(2)
O7 0.067(3) 0.082(4) 0.049(3) -0.024(3) -0.017(3) 0.006(3)
O8 0.054(3) 0.040(2) 0.055(3) -0.019(2) -0.013(2) 0.016(3)
C11 0.040(3) 0.042(4) 0.041(4) -0.004(3) -0.005(3) 0.012(3)
C12 0.036(3) 0.036(3) 0.045(4) 0.001(2) -0.004(3) 0.005(3)
N1 0.039(3) 0.037(3) 0.023(3) 0.003(2) -0.003(2) 0.004(2)
C13 0.037(3) 0.048(4) 0.036(4) 0.001(3) -0.004(3) 0.000(3)
C14 0.042(3) 0.050(4) 0.043(4) -0.005(3) -0.003(3) 0.000(3)
C15 0.060(4) 0.066(4) 0.057(5) -0.023(4) -0.010(4) 0.004(4)
C16 0.077(5) 0.081(6) 0.068(6) -0.031(4) -0.001(4) -0.006(5)
C17 0.045(3) 0.037(3) 0.030(4) 0.000(3) 0.005(3) -0.001(3)
C18 0.048(4) 0.040(4) 0.042(4) 0.001(3) 0.001(3) 0.007(3)
C19 0.048(4) 0.048(4) 0.049(4) -0.004(3) 0.016(3) 0.005(3)
C20 0.049(5) 0.101(6) 0.068(6) 0.007(4) 0.008(4) 0.005(5)
C21 0.047(3) 0.040(3) 0.030(4) 0.004(3) -0.002(3) 0.000(3)
C22 0.053(4) 0.048(4) 0.036(4) 0.003(3) 0.001(3) 0.004(3)
C23 0.086(5) 0.085(6) 0.041(5) 0.037(5) 0.017(4) 0.014(4)
C24 0.107(7) 0.123(8) 0.040(5) 0.051(6) 0.012(5) 0.002(5)
C25 0.043(3) 0.036(3) 0.035(4) 0.004(3) -0.006(3) 0.000(3)
C26 0.042(3) 0.041(4) 0.035(4) 0.003(3) -0.003(3) 0.003(3)
C27 0.069(4) 0.037(4) 0.049(5) -0.004(3) 0.002(3) 0.000(3)
C28 0.084(5) 0.041(4) 0.059(5) 0.006(3) 0.003(4) 0.009(4)
N2 0.034(4) 0.044(4) 0.042(4) 0.014(3) 0.009(5) 0.005(4)
C29 0.033(4) 0.059(6) 0.049(5) 0.013(4) 0.007(4) 0.000(6)
C30 0.038(4) 0.070(6) 0.069(5) 0.000(5) 0.008(4) 0.003(6)
C31 0.044(5) 0.085(7) 0.075(7) 0.005(5) 0.012(5) 0.017(6)
C32 0.059(6) 0.129(11) 0.090(10) -0.025(7) 0.021(7) 0.011(8)
C33 0.055(5) 0.048(5) 0.052(5) 0.018(4) 0.014(5) 0.001(4)
C34 0.065(6) 0.050(5) 0.065(6) 0.004(5) 0.010(5) 0.001(5)
C35 0.051(5) 0.070(6) 0.081(7) 0.003(5) 0.005(5) -0.011(6)
C36 0.060(7) 0.078(9) 0.087(8) -0.013(5) 0.017(6) 0.005(7)
N2B 0.039(6) 0.045(6) 0.046(6) 0.015(6) 0.008(6) 0.004(6)
C29B 0.033(6) 0.058(7) 0.050(6) 0.008(6) 0.009(6) 0.004(7)
C30B 0.039(6) 0.071(8) 0.067(6) -0.002(6) 0.003(6) 0.009(7)
C31B 0.056(7) 0.090(9) 0.074(8) -0.006(8) 0.011(7) 0.005(8)
C32B 0.090(13) 0.156(16) 0.099(15) 0.004(14) 0.024(13) 0.010(14)
C33B 0.041(7) 0.041(6) 0.050(6) 0.014(6) 0.010(7) 0.004(6)
C34B 0.043(7) 0.043(6) 0.060(7) 0.014(6) 0.011(7) 0.000(6)
C35B 0.047(6) 0.047(7) 0.064(7) 0.003(7) 0.009(6) 0.004(7)
C36B 0.060(7) 0.078(9) 0.087(8) -0.013(5) 0.017(6) 0.005(7)
C37 0.034(3) 0.041(4) 0.042(4) 0.006(3) 0.007(3) 0.001(3)
C38 0.050(4) 0.054(4) 0.051(5) 0.008(3) 0.003(3) -0.013(4)
C39 0.044(4) 0.077(5) 0.055(5) 0.004(3) -0.002(3) -0.017(4)
C40 0.060(5) 0.098(6) 0.056(6) 0.004(4) -0.013(4) -0.014(5)
C41 0.042(3) 0.042(3) 0.038(4) 0.015(2) 0.007(3) -0.003(3)
C42 0.051(4) 0.071(5) 0.052(5) 0.020(3) 0.005(3) 0.008(4)
C43 0.066(4) 0.055(4) 0.042(4) 0.014(3) -0.006(3) 0.000(4)
C44 0.086(5) 0.057(5) 0.043(5) 0.011(4) -0.005(4) 0.000(4)
Cl1 0.0468(11) 0.1084(18) 0.123(2) -0.0053(10) 0.0036(11) -0.0458(17)
Cl2 0.0895(15) 0.0661(13) 0.0767(16) -0.0212(10) -0.0209(11) -0.0111(11)
Cl3 0.0676(11) 0.0700(12) 0.0491(11) 0.0132(9) 0.0020(8) -0.0076(9)
C1S 0.047(3) 0.065(4) 0.045(4) 0.005(3) -0.005(4) 0.000(3)

loop_
_atom_type_symbol
_atom_type_description
_atom_type_scat_dispersion_real
_atom_type_scat_dispersion_imag
_atom_type_scat_source
C C 0.0033 0.0016 'International Tables Vol C Tables 4.2.6.8 and 6.1.1.4'
H H 0.0000 0.0000 'International Tables Vol C Tables 4.2.6.8 and 6.1.1.4'
F F 0.0171 0.0103 'International Tables Vol C Tables 4.2.6.8 and 6.1.1.4'
O O 0.0106 0.0060 'International Tables Vol C Tables 4.2.6.8 and 6.1.1.4'
S S 0.1246 0.1234 'International Tables Vol C Tables 4.2.6.8 and 6.1.1.4'
Mo Mo -1.6832 0.6857 'International Tables Vol C Tables 4.2.6.8 and 6.1.1.4'
N N 0.0061 0.0033 'International Tables Vol C Tables 4.2.6.8 and 6.1.1.4'
Cl Cl 0.1484 0.1585 'International Tables Vol C Tables 4.2.6.8 and 6.1.1.4'

loop_
_geom_angle_atom_site_label_1
_geom_angle_atom_site_label_2
_geom_angle_atom_site_label_3
_geom_angle
O1 Mo1 O2 73.83(12)
O1 Mo1 S1 127.88(12)
O2 Mo1 S1 84.04(9)
O1 Mo1 S2 83.86(10)
O2 Mo1 S2 137.77(10)
S1 Mo1 S2 82.12(5)
O1 Mo1 S4 140.08(11)
O2 Mo1 S4 86.48(10)
S1 Mo1 S4 82.51(5)
S2 Mo1 S4 130.47(5)
O1 Mo1 S3 84.26(11)
O2 Mo1 S3 128.89(10)
S1 Mo1 S3 142.11(5)
S2 Mo1 S3 82.37(5)
S4 Mo1 S3 81.74(5)
C1 S1 Mo1 109.50(19)
C2 S2 Mo1 109.2(2)
C5 S3 Mo1 109.61(19)
C6 S4 Mo1 109.9(2)
C9 O1 Mo1 120.6(3)
C10 O2 Mo1 118.5(3)
C2 C1 C3 125.8(5)
C2 C1 S1 118.4(4)
C3 C1 S1 115.8(4)
C1 C2 C4 125.0(5)
C1 C2 S2 120.6(4)
C4 C2 S2 114.3(4)
F1 C3 F2 107.2(5)
F1 C3 F3 105.8(5)
F2 C3 F3 106.0(5)
F1 C3 C1 112.7(5)
F2 C3 C1 112.4(5)
F3 C3 C1 112.3(5)
F6 C4 F5 106.0(5)
F6 C4 F4 105.4(5)
F5 C4 F4 105.4(5)
F6 C4 C2 113.4(5)
F5 C4 C2 112.9(5)
F4 C4 C2 112.9(5)
C6 C5 C7 124.6(5)
C6 C5 S3 119.8(4)
C7 C5 S3 115.6(4)
C5 C6 C8 126.6(5)
C5 C6 S4 118.7(4)
C8 C6 S4 114.7(4)
F9 C7 F7 106.8(5)
F8A C7 F9A 106.3(6)
F8A C7 F7A 106.7(5)
F9A C7 F7A 103.9(5)
F9 C7 F8 105.3(5)
F7 C7 F8 103.8(5)
F8A C7 C5 118.5(7)
F9 C7 C5 117.2(7)
F7 C7 C5 112.9(6)
F9A C7 C5 110.9(8)
F7A C7 C5 109.6(7)
F8 C7 C5 109.6(6)
F10 C8 F12 105.3(9)
F12A C8 F11A 106.7(9)
F12A C8 F10A 107.0(10)
F11A C8 F10A 104.8(9)
F10 C8 F11 107.9(10)
F12 C8 F11 104.5(9)
F12A C8 C6 112.4(7)
F10 C8 C6 113.6(7)
F12 C8 C6 113.4(6)
F11A C8 C6 112.8(6)
F10A C8 C6 112.5(6)
F11 C8 C6 111.5(6)
O3 C9 O1 124.9(5)
O3 C9 C10 122.4(4)
O1 C9 C10 112.6(4)
O4 C10 O2 125.8(5)
O4 C10 C9 119.8(4)
O2 C10 C9 114.4(4)
C11 O6 H6O 120(4)
C12 O8 H8O 115(6)
O5 C11 O6 127.2(6)
O5 C11 C12 121.6(5)
O6 C11 C12 111.2(5)
O7 C12 O8 125.4(6)
O7 C12 C11 122.9(6)
O8 C12 C11 111.7(6)
C17 N1 C13 109.2(4)
C17 N1 C21 110.0(4)
C13 N1 C21 110.8(4)
C17 N1 C25 110.8(4)
C13 N1 C25 108.5(4)
C21 N1 C25 107.6(4)
C14 C13 N1 116.3(4)
C14 C13 H13A 108.2
N1 C13 H13A 108.2
C14 C13 H13B 108.2
N1 C13 H13B 108.2
H13A C13 H13B 107.4
C13 C14 C15 111.8(5)
C13 C14 H14A 109.3
C15 C14 H14A 109.3
C13 C14 H14B 109.3
C15 C14 H14B 109.3
H14A C14 H14B 107.9
C16 C15 C14 115.6(6)
C16 C15 H15A 108.4
C14 C15 H15A 108.4
C16 C15 H15B 108.4
C14 C15 H15B 108.4
H15A C15 H15B 107.5
C15 C16 H16A 109.5
C15 C16 H16B 109.5
H16A C16 H16B 109.5
C15 C16 H16C 109.5
H16A C16 H16C 109.5
H16B C16 H16C 109.5
C18 C17 N1 117.7(5)
C18 C17 H17A 107.9
N1 C17 H17A 107.9
C18 C17 H17B 107.9
N1 C17 H17B 107.9
H17A C17 H17B 107.2
C17 C18 C19 110.1(5)
C17 C18 H18A 109.6
C19 C18 H18A 109.6
C17 C18 H18B 109.6
C19 C18 H18B 109.6
H18A C18 H18B 108.2
C18 C19 C20 114.1(6)
C18 C19 H19A 108.7
C20 C19 H19A 108.7
C18 C19 H19B 108.7
C20 C19 H19B 108.7
H19A C19 H19B 107.6
C19 C20 H20A 109.5
C19 C20 H20B 109.5
H20A C20 H20B 109.5
C19 C20 H20C 109.5
H20A C20 H20C 109.5
H20B C20 H20C 109.5
C22 C21 N1 116.4(5)
C22 C21 H21A 108.2
N1 C21 H21A 108.2
C22 C21 H21B 108.2
N1 C21 H21B 108.2
H21A C21 H21B 107.3
C23 C22 C21 111.9(5)
C23 C22 H22A 109.2
C21 C22 H22A 109.2
C23 C22 H22B 109.2
C21 C22 H22B 109.2
H22A C22 H22B 107.9
C22 C23 C24 113.5(6)
C22 C23 H23A 108.9
C24 C23 H23A 108.9
C22 C23 H23B 108.9
C24 C23 H23B 108.9
H23A C23 H23B 107.7
C23 C24 H24A 109.5
C23 C24 H24B 109.5
H24A C24 H24B 109.5
C23 C24 H24C 109.5
H24A C24 H24C 109.5
H24B C24 H24C 109.5
C26 C25 N1 118.0(4)
C26 C25 H25A 107.8
N1 C25 H25A 107.8
C26 C25 H25B 107.8
N1 C25 H25B 107.8
H25A C25 H25B 107.1
C25 C26 C27 110.4(5)
C25 C26 H26A 109.6
C27 C26 H26A 109.6
C25 C26 H26B 109.6
C27 C26 H26B 109.6
H26A C26 H26B 108.1
C28 C27 C26 114.1(5)
C28 C27 H27A 108.7
C26 C27 H27A 108.7
C28 C27 H27B 108.7
C26 C27 H27B 108.7
H27A C27 H27B 107.6
C27 C28 H28A 109.5
C27 C28 H28B 109.5
H28A C28 H28B 109.5
C27 C28 H28C 109.5
H28A C28 H28C 109.5
H28B C28 H28C 109.5
C37 N2 C29 110.0(16)
C37 N2 C41 107.8(7)
C29 N2 C41 110.9(16)
C37 N2 C33 108.0(16)
C29 N2 C33 107.8(6)
C41 N2 C33 112.3(14)
C30 C29 N2 115.1(6)
C30 C29 H29A 108.5
N2 C29 H29A 108.5
C30 C29 H29B 108.5
N2 C29 H29B 108.5
H29A C29 H29B 107.5
C29 C30 C31 114.4(7)
C29 C30 H30A 108.7
C31 C30 H30A 108.7
C29 C30 H30B 108.7
C31 C30 H30B 108.7
H30A C30 H30B 107.6
C30 C31 C32 112.3(8)
C30 C31 H31A 109.1
C32 C31 H31A 109.1
C30 C31 H31B 109.1
C32 C31 H31B 109.1
H31A C31 H31B 107.9
C31 C32 H32A 109.5
C31 C32 H32B 109.5
H32A C32 H32B 109.5
C31 C32 H32C 109.5
H32A C32 H32C 109.5
H32B C32 H32C 109.5
C34 C33 N2 116.2(6)
C34 C33 H33A 108.2
N2 C33 H33A 108.2
C34 C33 H33B 108.2
N2 C33 H33B 108.2
H33A C33 H33B 107.4
C35 C34 C33 113.8(7)
C35 C34 H34A 108.8
C33 C34 H34A 108.8
C35 C34 H34B 108.8
C33 C34 H34B 108.8
H34A C34 H34B 107.7
C34 C35 C36 112.7(8)
C34 C35 H35A 109.1
C36 C35 H35A 109.1
C34 C35 H35B 109.1
C36 C35 H35B 109.1
H35A C35 H35B 107.8
C35 C36 H36A 109.5
C35 C36 H36B 109.5
H36A C36 H36B 109.5
C35 C36 H36C 109.5
H36A C36 H36C 109.5
H36B C36 H36C 109.5
C41 N2B C29B 111(4)
C41 N2B C33B 110(3)
C29B N2B C33B 107.5(8)
C41 N2B C37 103.9(11)
C29B N2B C37 111(3)
C33B N2B C37 114(4)
C30B C29B N2B 116.3(9)
C30B C29B H29C 108.2
N2B C29B H29C 108.2
C30B C29B H29D 108.2
N2B C29B H29D 108.2
H29C C29B H29D 107.4
C29B C30B C31B 112.3(10)
C29B C30B H30C 109.1
C31B C30B H30C 109.1
C29B C30B H30D 109.1
C31B C30B H30D 109.1
H30C C30B H30D 107.9
C30B C31B C32B 113.7(10)
C30B C31B H31C 108.8
C32B C31B H31C 108.8
C30B C31B H31D 108.8
C32B C31B H31D 108.8
H31C C31B H31D 107.7
C31B C32B H32D 109.5
C31B C32B H32E 109.5
H32D C32B H32E 109.5
C31B C32B H32F 109.5
H32D C32B H32F 109.5
H32E C32B H32F 109.5
C34B C33B N2B 117.3(9)
C34B C33B H33C 108.0
N2B C33B H33C 108.0
C34B C33B H33D 108.0
N2B C33B H33D 108.0
H33C C33B H33D 107.2
C33B C34B C35B 114.2(10)
C33B C34B H34C 108.7
C35B C34B H34C 108.7
C33B C34B H34D 108.7
C35B C34B H34D 108.7
H34C C34B H34D 107.6
C34B C35B C36B 112.6(10)
C34B C35B H35C 109.1
C36B C35B H35C 109.1
C34B C35B H35D 109.1
C36B C35B H35D 109.1
H35C C35B H35D 107.8
C35B C36B H36D 109.5
C35B C36B H36E 109.5
H36D C36B H36E 109.5
C35B C36B H36F 109.5
H36D C36B H36F 109.5
H36E C36B H36F 109.5
N2 C37 C38 115.8(10)
C38 C37 N2B 115(2)
N2 C37 H37A 108.3
C38 C37 H37A 108.3
N2 C37 H37B 108.3
C38 C37 H37B 108.3
H37A C37 H37B 107.4
C39 C38 C37 112.0(5)
C39 C38 H38A 109.2
C37 C38 H38A 109.2
C39 C38 H38B 109.2
C37 C38 H38B 109.2
H38A C38 H38B 107.9
C38 C39 C40 113.4(6)
C38 C39 H39A 108.9
C40 C39 H39A 108.9
C38 C39 H39B 108.9
C40 C39 H39B 108.9
H39A C39 H39B 107.7
C39 C40 H40A 109.5
C39 C40 H40B 109.5
H40A C40 H40B 109.5
C39 C40 H40C 109.5
H40A C40 H40C 109.5
H40B C40 H40C 109.5
N2B C41 C42 114.0(19)
C42 C41 N2 117.8(9)
C42 C41 H41A 107.9
N2 C41 H41A 107.9
C42 C41 H41B 107.9
N2 C41 H41B 107.9
H41A C41 H41B 107.2
C43 C42 C41 111.5(5)
C43 C42 H42A 109.3
C41 C42 H42A 109.3
C43 C42 H42B 109.3
C41 C42 H42B 109.3
H42A C42 H42B 108.0
C44 C43 C42 115.5(6)
C44 C43 H43A 108.4
C42 C43 H43A 108.4
C44 C43 H43B 108.4
C42 C43 H43B 108.4
H43A C43 H43B 107.5
C43 C44 H44A 109.5
C43 C44 H44B 109.5
H44A C44 H44B 109.5
C43 C44 H44C 109.5
H44A C44 H44C 109.5
H44B C44 H44C 109.5
Cl1 C1S Cl2 109.7(4)
Cl1 C1S Cl3 109.5(4)
Cl2 C1S Cl3 110.6(4)
Cl1 C1S H1SA 109.0
Cl2 C1S H1SA 109.0
Cl3 C1S H1SA 109.0

loop_
_geom_bond_atom_site_label_1
_geom_bond_atom_site_label_2
_geom_bond_distance
Mo1 O1 2.104(3)
Mo1 O2 2.135(3)
Mo1 S1 2.3265(14)
Mo1 S2 2.3309(15)
Mo1 S4 2.3320(14)
Mo1 S3 2.3390(15)
S1 C1 1.750(6)
S2 C2 1.727(6)
S3 C5 1.734(6)
S4 C6 1.746(6)
F1 C3 1.330(7)
F2 C3 1.342(8)
F3 C3 1.347(7)
F4 C4 1.350(7)
F5 C4 1.346(7)
F6 C4 1.329(7)
F7 C7 1.342(6)
F8 C7 1.355(6)
F9 C7 1.330(6)
F7A C7 1.349(6)
F8A C7 1.326(6)
F9A C7 1.349(6)
F10 C8 1.306(11)
F11 C8 1.332(11)
F12 C8 1.318(10)
F10A C8 1.326(11)
F11A C8 1.325(10)
F12A C8 1.304(11)
O1 C9 1.276(6)
O2 C10 1.275(6)
O3 C9 1.229(6)
O4 C10 1.235(6)
C1 C2 1.349(8)
C1 C3 1.500(8)
C2 C4 1.502(8)
C5 C6 1.353(8)
C5 C7 1.502(8)
C6 C8 1.502(8)
C9 C10 1.528(7)
O5 C11 1.185(7)
O6 C11 1.310(7)
O6 H6O 0.88(7)
O7 C12 1.198(7)
O8 C12 1.308(8)
O8 H8O 0.85(8)
C11 C12 1.520(8)
N1 C17 1.513(7)
N1 C13 1.519(6)
N1 C21 1.524(8)
N1 C25 1.527(6)
C13 C14 1.503(7)
C13 H13A 0.9900
C13 H13B 0.9900
C14 C15 1.504(7)
C14 H14A 0.9900
C14 H14B 0.9900
C15 C16 1.500(8)
C15 H15A 0.9900
C15 H15B 0.9900
C16 H16A 0.9800
C16 H16B 0.9800
C16 H16C 0.9800
C17 C18 1.506(8)
C17 H17A 0.9900
C17 H17B 0.9900
C18 C19 1.506(8)
C18 H18A 0.9900
C18 H18B 0.9900
C19 C20 1.511(9)
C19 H19A 0.9900
C19 H19B 0.9900
C20 H20A 0.9800
C20 H20B 0.9800
C20 H20C 0.9800
C21 C22 1.511(8)
C21 H21A 0.9900
C21 H21B 0.9900
C22 C23 1.499(10)
C22 H22A 0.9900
C22 H22B 0.9900
C23 C24 1.507(10)
C23 H23A 0.9900
C23 H23B 0.9900
C24 H24A 0.9800
C24 H24B 0.9800
C24 H24C 0.9800
C25 C26 1.506(7)
C25 H25A 0.9900
C25 H25B 0.9900
C26 C27 1.507(7)
C26 H26A 0.9900
C26 H26B 0.9900
C27 C28 1.501(8)
C27 H27A 0.9900
C27 H27B 0.9900
C28 H28A 0.9800
C28 H28B 0.9800
C28 H28C 0.9800
N2 C37 1.49(3)
N2 C29 1.521(7)
N2 C41 1.53(3)
N2 C33 1.535(7)
C29 C30 1.501(8)
C29 H29A 0.9900
C29 H29B 0.9900
C30 C31 1.505(8)
C30 H30A 0.9900
C30 H30B 0.9900
C31 C32 1.524(9)
C31 H31A 0.9900
C31 H31B 0.9900
C32 H32A 0.9800
C32 H32B 0.9800
C32 H32C 0.9800
C33 C34 1.504(8)
C33 H33A 0.9900
C33 H33B 0.9900
C34 C35 1.499(8)
C34 H34A 0.9900
C34 H34B 0.9900
C35 C36 1.504(9)
C35 H35A 0.9900
C35 H35B 0.9900
C36 H36A 0.9800
C36 H36B 0.9800
C36 H36C 0.9800
N2B C41 1.51(7)
N2B C29B 1.519(7)
N2B C33B 1.533(8)
N2B C37 1.59(6)
C29B C30B 1.502(9)
C29B H29C 0.9900
C29B H29D 0.9900
C30B C31B 1.507(9)
C30B H30C 0.9900
C30B H30D 0.9900
C31B C32B 1.510(10)
C31B H31C 0.9900
C31B H31D 0.9900
C32B H32D 0.9800
C32B H32E 0.9800
C32B H32F 0.9800
C33B C34B 1.502(9)
C33B H33C 0.9900
C33B H33D 0.9900
C34B C35B 1.503(9)
C34B H34C 0.9900
C34B H34D 0.9900
C35B C36B 1.507(10)
C35B H35C 0.9900
C35B H35D 0.9900
C36B H36D 0.9800
C36B H36E 0.9800
C36B H36F 0.9800
C37 C38 1.508(9)
C37 H37A 0.9900
C37 H37B 0.9900
C38 C39 1.504(9)
C38 H38A 0.9900
C38 H38B 0.9900
C39 C40 1.522(10)
C39 H39A 0.9900
C39 H39B 0.9900
C40 H40A 0.9800
C40 H40B 0.9800
C40 H40C 0.9800
C41 C42 1.520(9)
C41 H41A 0.9900
C41 H41B 0.9900
C42 C43 1.519(9)
C42 H42A 0.9900
C42 H42B 0.9900
C43 C44 1.515(9)
C43 H43A 0.9900
C43 H43B 0.9900
C44 H44A 0.9800
C44 H44B 0.9800
C44 H44C 0.9800
Cl1 C1S 1.739(7)
Cl2 C1S 1.754(7)
Cl3 C1S 1.767(7)
C1S H1SA 1.0000

loop_
_geom_hbond_atom_site_label_D
_geom_hbond_atom_site_label_H
_geom_hbond_atom_site_label_A
_geom_hbond_site_symmetry_A
_geom_hbond_distance_DH
_geom_hbond_distance_HA
_geom_hbond_distance_DA
_geom_hbond_angle_DHA
O6 H6O O3 3_566 0.88(7) 1.76(7) 2.633(5) 170(7)
O8 H8O O4 . 0.85(8) 1.75(8) 2.587(5) 174(9)

loop_
_geom_torsion_atom_site_label_1
_geom_torsion_atom_site_label_2
_geom_torsion_atom_site_label_3
_geom_torsion_atom_site_label_4
_geom_torsion
Mo1 S1 C1 C2 -4.8(5)
Mo1 S1 C1 C3 177.8(4)
C3 C1 C2 C4 -5.6(9)
S1 C1 C2 C4 177.2(4)
C3 C1 C2 S2 178.7(5)
S1 C1 C2 S2 1.5(6)
Mo1 S2 C2 C1 2.5(5)
Mo1 S2 C2 C4 -173.7(4)
C2 C1 C3 F1 -74.2(8)
S1 C1 C3 F1 103.1(6)
C2 C1 C3 F2 47.1(8)
S1 C1 C3 F2 -135.6(5)
C2 C1 C3 F3 166.5(6)
S1 C1 C3 F3 -16.2(7)
C1 C2 C4 F6 160.3(5)
S2 C2 C4 F6 -23.8(6)
C1 C2 C4 F5 -79.1(7)
S2 C2 C4 F5 96.8(5)
C1 C2 C4 F4 40.4(8)
S2 C2 C4 F4 -143.7(4)
Mo1 S3 C5 C6 -4.3(5)
Mo1 S3 C5 C7 177.7(3)
C7 C5 C6 C8 2.7(9)
S3 C5 C6 C8 -175.0(5)
C7 C5 C6 S4 -179.6(4)
S3 C5 C6 S4 2.6(6)
Mo1 S4 C6 C5 0.4(5)
Mo1 S4 C6 C8 178.3(4)
C6 C5 C7 F8A -83.8(11)
S3 C5 C7 F8A 94.1(10)
C6 C5 C7 F9 66.9(10)
S3 C5 C7 F9 -115.3(8)
C6 C5 C7 F7 -168.3(10)
S3 C5 C7 F7 9.6(10)
C6 C5 C7 F9A 39.4(10)
S3 C5 C7 F9A -142.7(8)
C6 C5 C7 F7A 153.6(9)
S3 C5 C7 F7A -28.6(8)
C6 C5 C7 F8 -53.0(9)
S3 C5 C7 F8 124.8(8)
C5 C6 C8 F12A 154.0(10)
S4 C6 C8 F12A -23.8(11)
C5 C6 C8 F10 -28.9(12)
S4 C6 C8 F10 153.4(9)
C5 C6 C8 F12 -149.1(9)
S4 C6 C8 F12 33.2(10)
C5 C6 C8 F11A 33.3(10)
S4 C6 C8 F11A -144.5(7)
C5 C6 C8 F10A -85.1(11)
S4 C6 C8 F10A 97.1(9)
C5 C6 C8 F11 93.3(10)
S4 C6 C8 F11 -84.4(10)
Mo1 O1 C9 O3 -179.3(4)
Mo1 O1 C9 C10 1.6(6)
Mo1 O2 C10 O4 -177.2(4)
Mo1 O2 C10 C9 2.9(6)
O3 C9 C10 O4 -2.0(8)
O1 C9 C10 O4 177.1(5)
O3 C9 C10 O2 178.0(5)
O1 C9 C10 O2 -2.9(7)
O5 C11 C12 O7 64.5(10)
O6 C11 C12 O7 -114.9(7)
O5 C11 C12 O8 -113.7(7)
O6 C11 C12 O8 67.0(7)
C17 N1 C13 C14 68.0(6)
C21 N1 C13 C14 -53.2(6)
C25 N1 C13 C14 -171.2(5)
N1 C13 C14 C15 -172.6(5)
C13 C14 C15 C16 -175.6(6)
C13 N1 C17 C18 176.3(5)
C21 N1 C17 C18 -62.0(6)
C25 N1 C17 C18 56.9(6)
N1 C17 C18 C19 -177.3(5)
C17 C18 C19 C20 -176.4(6)
C17 N1 C21 C22 -177.0(5)
C13 N1 C21 C22 -56.2(6)
C25 N1 C21 C22 62.3(6)
N1 C21 C22 C23 -170.7(6)
C21 C22 C23 C24 169.7(7)
C17 N1 C25 C26 51.8(6)
C13 N1 C25 C26 -68.0(6)
C21 N1 C25 C26 172.1(5)
N1 C25 C26 C27 179.2(5)
C25 C26 C27 C28 -177.4(6)
C37 N2 C29 C30 -60(2)
C41 N2 C29 C30 58.8(19)
C33 N2 C29 C30 -177.9(17)
N2 C29 C30 C31 167.2(18)
C29 C30 C31 C32 174.7(13)
C37 N2 C33 C34 69.2(18)
C29 N2 C33 C34 -172.0(16)
C41 N2 C33 C34 -49.5(18)
N2 C33 C34 C35 -149.6(17)
C33 C34 C35 C36 -177.2(11)
C41 N2B C29B C30B 60(4)
C33B N2B C29B C30B -180(4)
C37 N2B C29B C30B -55(5)
N2B C29B C30B C31B -174(4)
C29B C30B C31B C32B -92(3)
C41 N2B C33B C34B -47(4)
C29B N2B C33B C34B -168(3)
C37 N2B C33B C34B 69(4)
N2B C33B C34B C35B -81(3)
C33B C34B C35B C36B -170(2)
C29 N2 C37 C38 -50.0(13)
C41 N2 C37 C38 -171.0(5)
C33 N2 C37 C38 67.4(11)
C41 N2B C37 C38 -176.8(7)
C29B N2B C37 C38 -57(3)
C33B N2B C37 C38 64(2)
N2 C37 C38 C39 -171.5(6)
N2B C37 C38 C39 -178.8(8)
C37 C38 C39 C40 -176.9(6)
C29B N2B C41 C42 63(2)
C33B N2B C41 C42 -55(3)
C37 N2B C41 C42 -177.7(6)
C37 N2 C41 C42 176.8(6)
C29 N2 C41 C42 56.3(12)
C33 N2 C41 C42 -64.4(12)
N2B C41 C42 C43 170.5(8)
N2 C41 C42 C43 163.0(6)
C41 C42 C43 C44 55.6(9)

_cod_database_fobs_code 2242108
